data_7041453
loop_
_publ_author_name
'Wu, Melissa M.'
'Gill, Arran M.'
'Yunpeng, Lu'
'Yongxin, Li'
'Ganguly, Rakesh'
'Falivene, Laura'
'Garc\'ia, Felipe'

_publ_section_title
;
 Aryl-NHC-group 13 trimethyl complexes: structural, stability and bonding
 insights.
;
_journal_issue 3
_journal_name_full 'Dalton transactions (Cambridge, England : 2003)'
_journal_page_first 854
_journal_page_last 864
_journal_paper_doi 10.1039/c6dt04448d
_journal_volume 46
_journal_year 2017
_chemical_formula_sum 'C24 H35 In N2'
_chemical_formula_weight 466.36
_space_group_crystal_system orthorhombic
_space_group_IT_number 29
_space_group_name_Hall 'P 2c -2ac'
_space_group_name_H-M_alt 'P c a 21'
_symmetry_space_group_name_Hall 'P 2c -2ac'
_symmetry_space_group_name_H-M 'P c a 21'
_atom_sites_solution_hydrogens geom
_audit_update_record
;
2016-05-03 deposited with the CCDC.
2016-12-13 downloaded from the CCDC.
;
_cell_angle_alpha 90
_cell_angle_beta 90
_cell_angle_gamma 90
_cell_formula_units_Z 8
_cell_length_a 17.7466(7)
_cell_length_b 16.5100(6)
_cell_length_c 16.1725(5)
_cell_measurement_reflns_used 6526
_cell_measurement_temperature 103.(2)
_cell_measurement_theta_max 26.7579
_cell_measurement_theta_min 2.6059
_cell_volume 4738.5(3)
_computing_cell_refinement 'SAINT V8.34A (Bruker AXS Inc., 2013)'
_computing_data_collection 'APEX2 (Bruker AXS Inc., 2013)'
_computing_data_reduction 'SAINT V8.34A (Bruker AXS Inc., 2013)'
_computing_molecular_graphics 'XP (Bruker AXS Inc., 2013)'
_computing_publication_material 'APEX2 (Bruker AXS Inc., 2013)'
_computing_structure_refinement 'SHELXL-2013 (Sheldrick, 2013)'
_diffrn_ambient_temperature 103.(2)
_diffrn_detector_area_resol_mean 8.3333
_diffrn_measured_fraction_theta_full 1.000
_diffrn_measured_fraction_theta_max 1.000
_diffrn_measurement_device_type 'CCD area detector'
_diffrn_measurement_method 'phi and omega scans'
_diffrn_radiation_monochromator graphite
_diffrn_radiation_type MoK\a
_diffrn_radiation_wavelength 0.71073
_diffrn_reflns_av_R_equivalents 0.0528
_diffrn_reflns_av_unetI/netI 0.0590
_diffrn_reflns_limit_h_max 21
_diffrn_reflns_limit_h_min -16
_diffrn_reflns_limit_k_max 19
_diffrn_reflns_limit_k_min -20
_diffrn_reflns_limit_l_max 19
_diffrn_reflns_limit_l_min -19
_diffrn_reflns_number 23919
_diffrn_reflns_theta_full 26.00
_diffrn_reflns_theta_max 26.00
_diffrn_reflns_theta_min 1.69
_diffrn_source 'fine-focus sealed tube'
_exptl_absorpt_coefficient_mu 1.007
_exptl_absorpt_correction_T_max 0.89
_exptl_absorpt_correction_T_min 0.78
_exptl_absorpt_correction_type multi-scan
_exptl_absorpt_process_details 'SADABS V2012/1 (Bruker AXS Inc.)'
_exptl_crystal_colour colourless
_exptl_crystal_density_diffrn 1.307
_exptl_crystal_density_method 'not measured'
_exptl_crystal_description block
_exptl_crystal_F_000 1936
_exptl_crystal_size_max 0.280
_exptl_crystal_size_mid 0.240
_exptl_crystal_size_min 0.120
_refine_diff_density_max 1.403
_refine_diff_density_min -0.467
_refine_ls_abs_structure_details
;
Flack x determined using 3455 quotients [(I+)-(I-)]/[(I+)+(I-)]
(Parsons and Flack (2004), Acta Cryst. A60, s61).
;
_refine_ls_abs_structure_Flack 0.483(16)
_refine_ls_extinction_method none
_refine_ls_goodness_of_fit_ref 1.094
_refine_ls_hydrogen_treatment constr
_refine_ls_matrix_type full
_refine_ls_number_parameters 505
_refine_ls_number_reflns 9282
_refine_ls_number_restraints 7
_refine_ls_restrained_S_all 1.094
_refine_ls_R_factor_all 0.0474
_refine_ls_R_factor_gt 0.0376
_refine_ls_shift/su_max 0.001
_refine_ls_shift/su_mean 0.000
_refine_ls_structure_factor_coef Fsqd
_refine_ls_weighting_details 'w=1/[\s^2^(Fo^2^)+(0.0574P)^2^+1.3275P] where P=(Fo^2^+2Fc^2^)/3'
_refine_ls_weighting_scheme calc
_refine_ls_wR_factor_gt 0.0884
_refine_ls_wR_factor_ref 0.1125
_reflns_number_gt 8056
_reflns_number_total 9282
_reflns_threshold_expression 'I > 2\s(I)'
_cod_data_source_file c6dt04448d2.cif
_cod_data_source_block I_SIMesIn
_cod_depositor_comments 'Adding full bibliography for 7041446--7041453.cif.'
_cod_database_code 7041453

loop_
_space_group_symop_operation_xyz
'x, y, z'
'-x, -y, z+1/2'
'x+1/2, -y, z'
'-x+1/2, y, z+1/2'

loop_
_atom_site_type_symbol
_atom_site_label
_atom_site_fract_x
_atom_site_fract_y
_atom_site_fract_z
_atom_site_U_iso_or_equiv
_atom_site_adp_type
_atom_site_calc_flag
_atom_site_refinement_flags_adp
_atom_site_refinement_flags_posn
_atom_site_occupancy
In In1 0.67037(3) 0.03092(3) 0.22878(3) 0.01575(14) Uani d . . 1
In In2 0.42357(3) 0.47693(3) 0.38938(3) 0.01715(15) Uani d . . 1
C C1 0.7051(5) 0.0905(5) 0.3431(4) 0.0237(19) Uani d . . 1
H H1A 0.667 0.0811 0.3859 0.036 Uiso calc U R 1
H H1B 0.7103 0.1488 0.3334 0.036 Uiso calc U R 1
H H1C 0.7535 0.0683 0.3613 0.036 Uiso calc U R 1
C C2 0.5788(5) 0.0943(7) 0.1617(5) 0.034(2) Uani d . . 1
H H2A 0.5303 0.0817 0.1878 0.051 Uiso calc U R 1
H H2B 0.578 0.0763 0.104 0.051 Uiso calc U R 1
H H2C 0.5875 0.1528 0.1637 0.051 Uiso calc U R 1
C C3 0.6428(6) -0.0984(5) 0.2404(6) 0.032(2) Uani d . . 1
H H3A 0.6754 -0.1232 0.2822 0.048 Uiso calc U R 1
H H3B 0.6506 -0.1253 0.1871 0.048 Uiso calc U R 1
H H3C 0.59 -0.1043 0.2571 0.048 Uiso calc U R 1
C C4 0.7770(5) 0.0450(5) 0.1475(5) 0.0141(16) Uani d . . 1
C C5 0.8844(5) 0.0172(5) 0.0654(6) 0.0206(19) Uani d . . 1
H H5A 0.884 0.0062 0.0052 0.025 Uiso calc U R 1
H H5B 0.9298 -0.0078 0.0902 0.025 Uiso calc U R 1
C C6 0.8815(5) 0.1085(5) 0.0830(6) 0.026(2) Uani d . . 1
H H6A 0.9273 0.1271 0.1122 0.031 Uiso calc U R 1
H H6B 0.8753 0.1402 0.0314 0.031 Uiso calc U R 1
C C7 0.7986(5) -0.0981(4) 0.1081(5) 0.0149(17) Uani d . . 1
C C8 0.7646(5) -0.1338(5) 0.0398(5) 0.0195(18) Uani d . . 1
C C9 0.7400(6) -0.0865(6) -0.0351(5) 0.033(2) Uani d . . 1
H H9A 0.7124 -0.0381 -0.0175 0.049 Uiso calc U R 1
H H9B 0.7072 -0.1204 -0.0695 0.049 Uiso calc U R 1
H H9C 0.7844 -0.0704 -0.0672 0.049 Uiso calc U R 1
C C10 0.7520(5) -0.2168(5) 0.0427(5) 0.028(2) Uani d . . 1
H H10 0.7285 -0.2426 -0.003 0.034 Uiso calc U R 1
C C11 0.7731(6) -0.2630(5) 0.1107(6) 0.029(2) Uani d . . 1
C C12 0.7587(7) -0.3535(5) 0.1135(8) 0.048(3) Uani d . . 1
H H12A 0.8052 -0.3817 0.1289 0.072 Uiso calc U R 1
H H12B 0.7419 -0.3721 0.059 0.072 Uiso calc U R 1
H H12C 0.7195 -0.3651 0.1546 0.072 Uiso calc U R 1
C C13 0.8072(5) -0.2255(5) 0.1768(6) 0.027(2) Uani d . . 1
H H13 0.8211 -0.2567 0.2237 0.032 Uiso calc U R 1
C C14 0.8216(5) -0.1426(5) 0.1761(5) 0.0216(19) Uani d . . 1
C C15 0.8574(6) -0.1025(6) 0.2493(5) 0.032(2) Uani d . . 1
H H15A 0.8994 -0.0685 0.2307 0.048 Uiso calc U R 1
H H15B 0.8762 -0.1439 0.2874 0.048 Uiso calc U R 1
H H15C 0.82 -0.0688 0.2776 0.048 Uiso calc U R 1
C C16 0.7901(5) 0.1942(5) 0.1641(5) 0.0183(18) Uani d . . 1
C C17 0.8242(5) 0.2274(5) 0.2353(6) 0.0202(17) Uani d . . 1
C C18 0.8822(6) 0.1824(6) 0.2843(6) 0.031(2) Uani d . . 1
H H18A 0.9312 0.1866 0.2567 0.046 Uiso calc U R 1
H H18B 0.8677 0.1253 0.2885 0.046 Uiso calc U R 1
H H18C 0.8857 0.2059 0.3399 0.046 Uiso calc U R 1
C C19 0.8035(5) 0.3062(5) 0.2568(5) 0.0216(19) Uani d . . 1
H H19 0.8261 0.3306 0.3038 0.026 Uiso calc U R 1
C C20 0.7503(5) 0.3506(5) 0.2110(5) 0.022(2) Uani d . . 1
C C21 0.7291(6) 0.4360(5) 0.2359(6) 0.034(2) Uani d . . 1
H H21A 0.6759 0.4374 0.2522 0.052 Uiso calc U R 1
H H21B 0.7371 0.4726 0.189 0.052 Uiso calc U R 1
H H21C 0.7605 0.4532 0.2825 0.052 Uiso calc U R 1
C C22 0.7194(5) 0.3153(5) 0.1408(5) 0.0195(18) Uani d . . 1
H H22 0.6839 0.3453 0.1092 0.023 Uiso calc U R 1
C C23 0.7385(5) 0.2378(5) 0.1152(5) 0.0192(18) Uani d . . 1
C C24 0.7055(6) 0.2035(6) 0.0353(5) 0.028(2) Uani d . . 1
H H24A 0.6648 0.2387 0.0159 0.042 Uiso calc U R 1
H H24B 0.6856 0.149 0.0457 0.042 Uiso calc U R 1
H H24C 0.7451 0.2006 -0.0069 0.042 Uiso calc U R 1
C C25 0.3776(6) 0.3621(6) 0.3462(6) 0.033(2) Uani d . . 1
H H25A 0.3635 0.3287 0.3938 0.05 Uiso calc U R 1
H H25B 0.4156 0.3336 0.3132 0.05 Uiso calc U R 1
H H25C 0.3329 0.3723 0.3121 0.05 Uiso calc U R 1
C C26 0.4668(6) 0.5567(5) 0.2913(5) 0.028(2) Uani d . . 1
H H26A 0.5153 0.536 0.2715 0.041 Uiso calc U R 1
H H26B 0.4736 0.6115 0.3133 0.041 Uiso calc U R 1
H H26C 0.4308 0.5581 0.2454 0.041 Uiso calc U R 1
C C27 0.3466(5) 0.5436(6) 0.4700(6) 0.028(2) Uani d . . 1
H H27A 0.2988 0.5526 0.4411 0.043 Uiso calc U R 1
H H27B 0.3691 0.5959 0.4846 0.043 Uiso calc U R 1
H H27C 0.3375 0.5122 0.5204 0.043 Uiso calc U R 1
C C28 0.5254(5) 0.4455(5) 0.4723(5) 0.0151(16) Uani d . . 1
C C29 0.6190(5) 0.3749(5) 0.5480(6) 0.0233(19) Uani d . . 1
H H29A 0.6615 0.3488 0.5187 0.028 Uiso calc U R 1
H H29B 0.6117 0.3481 0.6023 0.028 Uiso calc U R 1
C C30 0.6318(5) 0.4661(4) 0.5580(6) 0.0214(19) Uani d . . 1
H H30A 0.6248 0.4834 0.6162 0.026 Uiso calc U R 1
H H30B 0.6828 0.482 0.5393 0.026 Uiso calc U R 1
C C31 0.5185(5) 0.2942(4) 0.4747(5) 0.0159(17) Uani d . . 1
C C32 0.5438(5) 0.2576(5) 0.4016(5) 0.0195(17) Uani d . . 1
C C33 0.5928(5) 0.3036(6) 0.3406(5) 0.028(2) Uani d . . 1
H H33A 0.5661 0.3523 0.322 0.042 Uiso calc U R 1
H H33B 0.6038 0.2689 0.2929 0.042 Uiso calc U R 1
H H33C 0.6401 0.3192 0.3675 0.042 Uiso calc U R 1
C C34 0.5217(4) 0.1778(4) 0.3860(6) 0.0203(16) Uani d . . 1
H H34 0.538 0.1522 0.3365 0.024 Uiso calc U R 1
C C35 0.4761(5) 0.1344(5) 0.4418(5) 0.0207(18) Uani d . . 1
C C36 0.4588(5) 0.0459(5) 0.4255(6) 0.027(2) Uani d . . 1
H H36A 0.4599 0.0159 0.4777 0.041 Uiso calc U R 1
H H36B 0.4965 0.0236 0.3876 0.041 Uiso calc U R 1
H H36C 0.4086 0.0412 0.4005 0.041 Uiso calc U R 1
C C37 0.4504(5) 0.1750(5) 0.5126(5) 0.0199(18) Uani d . . 1
H H37 0.4173 0.1476 0.5494 0.024 Uiso calc U R 1
C C38 0.4719(5) 0.2542(5) 0.5308(5) 0.0184(18) Uani d . . 1
C C39 0.4448(6) 0.2945(6) 0.6097(5) 0.032(2) Uani d . . 1
H H39A 0.4052 0.2614 0.635 0.048 Uiso calc U R 1
H H39B 0.4247 0.3483 0.5968 0.048 Uiso calc U R 1
H H39C 0.4871 0.2999 0.6483 0.048 Uiso calc U R 1
C C40 0.5651(5) 0.5873(5) 0.4937(5) 0.0162(17) Uani d . . 1
C C41 0.5227(5) 0.6307(5) 0.5505(5) 0.0169(17) Uani d . . 1
C C42 0.4878(5) 0.5910(5) 0.6252(5) 0.027(2) Uani d . . 1
H H42A 0.4587 0.5436 0.6077 0.041 Uiso calc U R 1
H H42B 0.4543 0.6296 0.6529 0.041 Uiso calc U R 1
H H42C 0.5276 0.574 0.6634 0.041 Uiso calc U R 1
C C43 0.5144(5) 0.7148(5) 0.5368(5) 0.0227(19) Uani d . . 1
H H43 0.4854 0.7461 0.5744 0.027 Uiso calc U R 1
C C44 0.5475(5) 0.7521(5) 0.4699(5) 0.022(2) Uani d . . 1
C C45 0.5352(6) 0.8420(5) 0.4554(6) 0.030(2) Uani d . . 1
H H45A 0.583 0.8674 0.4398 0.045 Uiso calc U R 1
H H45B 0.5163 0.867 0.5063 0.045 Uiso calc U R 1
H H45C 0.4984 0.8495 0.411 0.045 Uiso calc U R 1
C C46 0.5913(5) 0.7078(5) 0.4165(5) 0.022(2) Uani d . . 1
H H46 0.615 0.7343 0.3713 0.027 Uiso calc U R 1
C C47 0.6020(5) 0.6252(5) 0.4270(5) 0.0198(18) Uani d . . 1
C C48 0.6510(6) 0.5776(5) 0.3686(5) 0.030(2) Uani d . . 1
H H48A 0.6588 0.6088 0.3177 0.044 Uiso calc U R 1
H H48B 0.6264 0.5261 0.3552 0.044 Uiso calc U R 1
H H48C 0.6998 0.5669 0.3948 0.044 Uiso calc U R 1
N N1 0.8149(4) -0.0123(4) 0.1054(4) 0.0145(15) Uani d U . 1
N N2 0.8135(4) 0.1147(4) 0.1368(4) 0.0180(16) Uani d . . 1
N N3 0.5484(4) 0.3724(4) 0.4974(4) 0.0185(15) Uani d . . 1
N N4 0.5730(4) 0.5005(4) 0.5040(5) 0.0189(16) Uani d . . 1

loop_
_atom_site_aniso_label
_atom_site_aniso_U_11
_atom_site_aniso_U_22
_atom_site_aniso_U_33
_atom_site_aniso_U_12
_atom_site_aniso_U_13
_atom_site_aniso_U_23
In1 0.0170(3) 0.0157(3) 0.0145(3) -0.0011(2) 0.0031(2) -0.0011(3)
In2 0.0187(3) 0.0150(3) 0.0177(3) 0.0025(2) -0.0044(2) -0.0041(3)
C1 0.031(5) 0.026(5) 0.014(4) 0.003(4) 0.002(4) -0.001(3)
C2 0.020(5) 0.060(7) 0.021(5) 0.011(5) 0.000(4) 0.002(4)
C3 0.037(6) 0.030(5) 0.028(5) -0.011(4) 0.009(4) -0.007(4)
C4 0.018(4) 0.013(4) 0.011(4) 0.002(3) 0.001(3) 0.000(3)
C5 0.019(5) 0.013(4) 0.030(5) 0.002(3) 0.007(4) 0.001(3)
C6 0.023(5) 0.017(4) 0.038(5) -0.003(4) 0.020(4) -0.004(4)
C7 0.023(5) 0.007(4) 0.016(4) -0.002(3) 0.005(3) -0.001(3)
C8 0.019(4) 0.021(4) 0.019(4) 0.001(4) 0.004(3) -0.001(3)
C9 0.032(6) 0.038(5) 0.028(5) -0.008(5) -0.005(4) 0.008(4)
C10 0.030(5) 0.022(5) 0.032(5) -0.004(4) 0.008(4) -0.014(4)
C11 0.031(6) 0.013(4) 0.043(5) 0.005(4) 0.019(4) 0.001(4)
C12 0.053(8) 0.010(5) 0.082(9) 0.000(5) 0.020(6) 0.001(5)
C13 0.032(6) 0.014(4) 0.035(5) 0.007(4) 0.008(4) 0.011(4)
C14 0.025(5) 0.019(4) 0.021(4) 0.007(4) 0.006(4) 0.003(3)
C15 0.029(5) 0.046(6) 0.021(5) 0.001(5) -0.002(4) 0.004(4)
C16 0.021(5) 0.013(4) 0.020(4) -0.005(3) 0.009(3) -0.001(3)
C17 0.022(4) 0.020(4) 0.019(4) -0.005(3) 0.003(4) 0.002(4)
C18 0.030(6) 0.029(5) 0.033(5) -0.001(4) -0.004(4) -0.002(4)
C19 0.031(5) 0.015(4) 0.019(4) -0.006(4) 0.008(3) -0.010(3)
C20 0.028(5) 0.014(4) 0.025(5) -0.003(4) 0.017(4) -0.007(3)
C21 0.051(6) 0.015(4) 0.037(5) 0.002(4) 0.013(5) -0.007(4)
C22 0.021(5) 0.014(4) 0.024(4) 0.005(3) 0.009(3) 0.005(3)
C23 0.029(5) 0.014(4) 0.014(4) -0.004(4) 0.011(4) -0.002(3)
C24 0.035(6) 0.023(5) 0.026(5) 0.000(4) 0.001(4) -0.005(4)
C25 0.031(6) 0.023(5) 0.045(6) 0.002(4) -0.013(4) -0.007(4)
C26 0.033(6) 0.027(5) 0.022(4) -0.001(4) -0.003(4) -0.002(4)
C27 0.018(5) 0.038(6) 0.030(5) 0.003(4) 0.000(4) -0.006(4)
C28 0.017(4) 0.013(4) 0.015(4) 0.005(3) 0.001(3) -0.002(3)
C29 0.017(5) 0.015(4) 0.038(5) -0.002(3) -0.012(4) 0.002(4)
C30 0.022(5) 0.014(4) 0.028(5) -0.004(3) -0.007(4) 0.001(3)
C31 0.019(4) 0.006(4) 0.023(4) 0.003(3) -0.008(3) 0.000(3)
C32 0.017(4) 0.019(4) 0.022(4) 0.002(3) -0.003(3) 0.004(3)
C33 0.031(6) 0.024(5) 0.030(5) -0.006(4) 0.011(4) -0.001(4)
C34 0.020(4) 0.015(4) 0.026(4) 0.004(3) -0.002(4) -0.004(4)
C35 0.023(5) 0.012(4) 0.027(4) 0.003(4) -0.013(4) 0.005(3)
C36 0.026(5) 0.017(4) 0.038(5) -0.001(4) -0.010(4) 0.002(4)
C37 0.015(4) 0.019(4) 0.026(4) 0.001(3) -0.001(3) 0.006(4)
C38 0.015(4) 0.018(4) 0.021(4) 0.000(3) -0.005(3) 0.000(3)
C39 0.037(6) 0.033(6) 0.027(5) -0.003(5) 0.000(4) -0.010(4)
C40 0.014(4) 0.009(4) 0.025(4) 0.003(3) -0.004(3) -0.003(3)
C41 0.021(5) 0.016(4) 0.014(4) 0.000(3) -0.002(3) -0.002(3)
C42 0.029(5) 0.028(5) 0.025(5) 0.003(4) 0.005(4) 0.002(4)
C43 0.023(5) 0.017(4) 0.028(5) 0.005(4) -0.005(4) -0.010(4)
C44 0.029(5) 0.010(4) 0.028(5) 0.005(4) -0.014(4) -0.004(4)
C45 0.032(6) 0.005(4) 0.052(6) 0.003(4) 0.000(5) -0.004(4)
C46 0.027(5) 0.014(4) 0.025(5) -0.007(4) -0.005(4) 0.001(3)
C47 0.026(5) 0.014(4) 0.020(4) 0.000(4) -0.001(3) -0.004(3)
C48 0.037(6) 0.020(4) 0.032(5) 0.008(4) 0.009(4) 0.000(4)
N1 0.022(4) 0.004(3) 0.018(4) 0.006(3) 0.006(3) -0.001(2)
N2 0.018(4) 0.012(4) 0.024(4) 0.000(3) 0.012(3) -0.003(3)
N3 0.020(4) 0.010(3) 0.026(4) -0.003(3) -0.011(3) 0.004(3)
N4 0.022(4) 0.011(3) 0.024(4) 0.002(3) -0.005(3) -0.005(3)

loop_
_atom_type_symbol
_atom_type_description
_atom_type_scat_dispersion_real
_atom_type_scat_dispersion_imag
_atom_type_scat_source
C C 0.0033 0.0016 'International Tables Vol C Tables 4.2.6.8 and 6.1.1.4'
H H 0.0000 0.0000 'International Tables Vol C Tables 4.2.6.8 and 6.1.1.4'
N N 0.0061 0.0033 'International Tables Vol C Tables 4.2.6.8 and 6.1.1.4'
In In -0.7276 1.3100 'International Tables Vol C Tables 4.2.6.8 and 6.1.1.4'

loop_
_geom_angle_atom_site_label_1
_geom_angle_atom_site_label_2
_geom_angle_atom_site_label_3
_geom_angle
C1 In1 C3 115.3(3)
C1 In1 C2 114.1(3)
C3 In1 C2 109.7(4)
C1 In1 C4 101.8(3)
C3 In1 C4 109.2(3)
C2 In1 C4 105.9(3)
C25 In2 C27 113.3(4)
C25 In2 C26 114.8(4)
C27 In2 C26 110.3(4)
C25 In2 C28 106.5(3)
C27 In2 C28 104.8(3)
C26 In2 C28 106.3(3)
In1 C1 H1A 109.5
In1 C1 H1B 109.5
H1A C1 H1B 109.5
In1 C1 H1C 109.5
H1A C1 H1C 109.5
H1B C1 H1C 109.5
In1 C2 H2A 109.5
In1 C2 H2B 109.5
H2A C2 H2B 109.5
In1 C2 H2C 109.5
H2A C2 H2C 109.5
H2B C2 H2C 109.5
In1 C3 H3A 109.5
In1 C3 H3B 109.5
H3A C3 H3B 109.5
In1 C3 H3C 109.5
H3A C3 H3C 109.5
H3B C3 H3C 109.5
N2 C4 N1 107.4(7)
N2 C4 In1 123.9(5)
N1 C4 In1 128.6(6)
N1 C5 C6 102.3(6)
N1 C5 H5A 111.3
C6 C5 H5A 111.3
N1 C5 H5B 111.3
C6 C5 H5B 111.3
H5A C5 H5B 109.2
N2 C6 C5 101.7(6)
N2 C6 H6A 111.4
C5 C6 H6A 111.4
N2 C6 H6B 111.4
C5 C6 H6B 111.4
H6A C6 H6B 109.3
C14 C7 C8 122.3(7)
C14 C7 N1 119.1(7)
C8 C7 N1 118.5(7)
C10 C8 C7 117.4(8)
C10 C8 C9 119.5(8)
C7 C8 C9 123.0(7)
C8 C9 H9A 109.5
C8 C9 H9B 109.5
H9A C9 H9B 109.5
C8 C9 H9C 109.5
H9A C9 H9C 109.5
H9B C9 H9C 109.5
C8 C10 C11 121.7(8)
C8 C10 H10 119.2
C11 C10 H10 119.2
C13 C11 C10 119.1(8)
C13 C11 C12 119.6(9)
C10 C11 C12 121.3(10)
C11 C12 H12A 109.5
C11 C12 H12B 109.5
H12A C12 H12B 109.5
C11 C12 H12C 109.5
H12A C12 H12C 109.5
H12B C12 H12C 109.5
C11 C13 C14 121.1(8)
C11 C13 H13 119.5
C14 C13 H13 119.5
C7 C14 C13 118.3(8)
C7 C14 C15 121.2(8)
C13 C14 C15 120.4(8)
C14 C15 H15A 109.5
C14 C15 H15B 109.5
H15A C15 H15B 109.5
C14 C15 H15C 109.5
H15A C15 H15C 109.5
H15B C15 H15C 109.5
C23 C16 C17 122.6(7)
C23 C16 N2 118.7(7)
C17 C16 N2 118.6(8)
C19 C17 C16 116.8(8)
C19 C17 C18 120.8(8)
C16 C17 C18 122.4(7)
C17 C18 H18A 109.5
C17 C18 H18B 109.5
H18A C18 H18B 109.5
C17 C18 H18C 109.5
H18A C18 H18C 109.5
H18B C18 H18C 109.5
C17 C19 C20 122.1(8)
C17 C19 H19 118.9
C20 C19 H19 118.9
C22 C20 C19 118.5(7)
C22 C20 C21 120.6(8)
C19 C20 C21 120.8(8)
C20 C21 H21A 109.5
C20 C21 H21B 109.5
H21A C21 H21B 109.5
C20 C21 H21C 109.5
H21A C21 H21C 109.5
H21B C21 H21C 109.5
C23 C22 C20 122.3(8)
C23 C22 H22 118.9
C20 C22 H22 118.9
C22 C23 C16 117.6(7)
C22 C23 C24 120.1(8)
C16 C23 C24 122.3(7)
C23 C24 H24A 109.5
C23 C24 H24B 109.5
H24A C24 H24B 109.5
C23 C24 H24C 109.5
H24A C24 H24C 109.5
H24B C24 H24C 109.5
In2 C25 H25A 109.5
In2 C25 H25B 109.5
H25A C25 H25B 109.5
In2 C25 H25C 109.5
H25A C25 H25C 109.5
H25B C25 H25C 109.5
In2 C26 H26A 109.5
In2 C26 H26B 109.5
H26A C26 H26B 109.5
In2 C26 H26C 109.5
H26A C26 H26C 109.5
H26B C26 H26C 109.5
In2 C27 H27A 109.5
In2 C27 H27B 109.5
H27A C27 H27B 109.5
In2 C27 H27C 109.5
H27A C27 H27C 109.5
H27B C27 H27C 109.5
N3 C28 N4 107.6(7)
N3 C28 In2 128.1(6)
N4 C28 In2 124.2(6)
N3 C29 C30 102.0(6)
N3 C29 H29A 111.4
C30 C29 H29A 111.4
N3 C29 H29B 111.4
C30 C29 H29B 111.4
H29A C29 H29B 109.2
N4 C30 C29 102.1(7)
N4 C30 H30A 111.3
C29 C30 H30A 111.3
N4 C30 H30B 111.3
C29 C30 H30B 111.3
H30A C30 H30B 109.2
C38 C31 C32 122.2(7)
C38 C31 N3 118.5(7)
C32 C31 N3 118.9(7)
C34 C32 C31 118.0(8)
C34 C32 C33 121.0(8)
C31 C32 C33 121.0(7)
C32 C33 H33A 109.5
C32 C33 H33B 109.5
H33A C33 H33B 109.5
C32 C33 H33C 109.5
H33A C33 H33C 109.5
H33B C33 H33C 109.5
C32 C34 C35 121.7(8)
C32 C34 H34 119.2
C35 C34 H34 119.2
C37 C35 C34 117.8(8)
C37 C35 C36 122.4(8)
C34 C35 C36 119.7(8)
C35 C36 H36A 109.5
C35 C36 H36B 109.5
H36A C36 H36B 109.5
C35 C36 H36C 109.5
H36A C36 H36C 109.5
H36B C36 H36C 109.5
C38 C37 C35 122.1(8)
C38 C37 H37 119.0
C35 C37 H37 119.0
C31 C38 C37 118.0(7)
C31 C38 C39 121.8(8)
C37 C38 C39 120.1(8)
C38 C39 H39A 109.5
C38 C39 H39B 109.5
H39A C39 H39B 109.5
C38 C39 H39C 109.5
H39A C39 H39C 109.5
H39B C39 H39C 109.5
C41 C40 C47 122.0(7)
C41 C40 N4 119.1(7)
C47 C40 N4 118.8(7)
C40 C41 C43 117.3(7)
C40 C41 C42 122.0(7)
C43 C41 C42 120.7(7)
C41 C42 H42A 109.5
C41 C42 H42B 109.5
H42A C42 H42B 109.5
C41 C42 H42C 109.5
H42A C42 H42C 109.5
H42B C42 H42C 109.5
C44 C43 C41 121.2(8)
C44 C43 H43 119.4
C41 C43 H43 119.4
C46 C44 C43 119.8(8)
C46 C44 C45 120.4(8)
C43 C44 C45 119.8(8)
C44 C45 H45A 109.5
C44 C45 H45B 109.5
H45A C45 H45B 109.5
C44 C45 H45C 109.5
H45A C45 H45C 109.5
H45B C45 H45C 109.5
C44 C46 C47 121.6(8)
C44 C46 H46 119.2
C47 C46 H46 119.2
C46 C47 C40 117.8(8)
C46 C47 C48 121.0(8)
C40 C47 C48 121.2(7)
C47 C48 H48A 109.5
C47 C48 H48B 109.5
H48A C48 H48B 109.5
C47 C48 H48C 109.5
H48A C48 H48C 109.5
H48B C48 H48C 109.5
C4 N1 C7 125.0(7)
C4 N1 C5 114.0(6)
C7 N1 C5 120.3(6)
C4 N2 C16 127.2(7)
C4 N2 C6 114.3(6)
C16 N2 C6 118.2(6)
C28 N3 C31 128.2(7)
C28 N3 C29 113.4(6)
C31 N3 C29 118.1(6)
C28 N4 C40 124.4(7)
C28 N4 C30 114.3(7)
C40 N4 C30 121.1(7)

loop_
_geom_bond_atom_site_label_1
_geom_bond_atom_site_label_2
_geom_bond_distance
In1 C1 2.183(8)
In1 C3 2.199(9)
In1 C2 2.216(9)
In1 C4 2.316(8)
In2 C25 2.179(9)
In2 C27 2.186(9)
In2 C26 2.200(9)
In2 C28 2.310(8)
C1 H1A 0.98
C1 H1B 0.98
C1 H1C 0.98
C2 H2A 0.98
C2 H2B 0.98
C2 H2C 0.98
C3 H3A 0.98
C3 H3B 0.98
C3 H3C 0.98
C4 N2 1.331(10)
C4 N1 1.345(10)
C5 N1 1.477(11)
C5 C6 1.535(11)
C5 H5A 0.99
C5 H5B 0.99
C6 N2 1.490(10)
C6 H6A 0.99
C6 H6B 0.99
C7 C14 1.383(11)
C7 C8 1.391(11)
C7 N1 1.447(10)
C8 C10 1.388(12)
C8 C9 1.506(11)
C9 H9A 0.98
C9 H9B 0.98
C9 H9C 0.98
C10 C11 1.389(13)
C10 H10 0.95
C11 C13 1.375(13)
C11 C12 1.517(12)
C12 H12A 0.98
C12 H12B 0.98
C12 H12C 0.98
C13 C14 1.392(12)
C13 H13 0.95
C14 C15 1.498(12)
C15 H15A 0.98
C15 H15B 0.98
C15 H15C 0.98
C16 C23 1.408(12)
C16 C17 1.412(12)
C16 N2 1.446(10)
C17 C19 1.396(11)
C17 C18 1.496(12)
C18 H18A 0.98
C18 H18B 0.98
C18 H18C 0.98
C19 C20 1.406(13)
C19 H19 0.95
C20 C22 1.389(11)
C20 C21 1.515(11)
C21 H21A 0.98
C21 H21B 0.98
C21 H21C 0.98
C22 C23 1.387(11)
C22 H22 0.95
C23 C24 1.527(11)
C24 H24A 0.98
C24 H24B 0.98
C24 H24C 0.98
C25 H25A 0.98
C25 H25B 0.98
C25 H25C 0.98
C26 H26A 0.98
C26 H26B 0.98
C26 H26C 0.98
C27 H27A 0.98
C27 H27B 0.98
C27 H27C 0.98
C28 N3 1.338(10)
C28 N4 1.340(11)
C29 N3 1.497(10)
C29 C30 1.533(11)
C29 H29A 0.99
C29 H29B 0.99
C30 N4 1.475(11)
C30 H30A 0.99
C30 H30B 0.99
C31 C38 1.393(11)
C31 C32 1.402(11)
C31 N3 1.442(10)
C32 C34 1.397(11)
C32 C33 1.519(11)
C33 H33A 0.98
C33 H33B 0.98
C33 H33C 0.98
C34 C35 1.408(12)
C34 H34 0.95
C35 C37 1.403(12)
C35 C36 1.516(11)
C36 H36A 0.98
C36 H36B 0.98
C36 H36C 0.98
C37 C38 1.394(11)
C37 H37 0.95
C38 C39 1.518(11)
C39 H39A 0.98
C39 H39B 0.98
C39 H39C 0.98
C40 C41 1.387(11)
C40 C47 1.409(12)
C40 N4 1.450(10)
C41 C43 1.414(11)
C41 C42 1.506(11)
C42 H42A 0.98
C42 H42B 0.98
C42 H42C 0.98
C43 C44 1.377(12)
C43 H43 0.95
C44 C46 1.373(12)
C44 C45 1.518(11)
C45 H45A 0.98
C45 H45B 0.98
C45 H45C 0.98
C46 C47 1.387(12)
C46 H46 0.95
C47 C48 1.505(11)
C48 H48A 0.98
C48 H48B 0.98
C48 H48C 0.98
